data_4124552
loop_
_publ_author_name
'Yang, Yu-Dong'
'Fan, Chuan-Cai'
'Rambo, Brett M.'
'Gong, Han-Yuan'
'Xu, Li-Jin'
'Xiang, Jun-Feng'
'Sessler, Jonathan L.'

_publ_section_title
;
 Multicomponent Self-Assembled Metal-Organic [3]Rotaxanes.
;
_journal_issue 40
_journal_name_full 'Journal of the American Chemical Society'
_journal_page_first 12966
_journal_page_last 12976
_journal_paper_doi 10.1021/jacs.5b07308
_journal_volume 137
_journal_year 2015
_chemical_formula_sum 'C53 H86 N12 O26'
_chemical_formula_weight 1307.34
_chemical_name_common
;
cyclo[2](2,6-di(1H-imidazol-1-yl)pyridine)[2](1,4-dimethylenebenzene)
_benzene-1,3,5-tricarboxylate tri-anion_OH-_17 H2O_2 DMF
;
_chemical_name_systematic
; 
 ? 
;
_space_group_IT_number 2
_symmetry_cell_setting triclinic
_symmetry_space_group_name_Hall '-P 1'
_symmetry_space_group_name_H-M 'P -1'
_atom_sites_solution_hydrogens geom
_atom_sites_solution_primary direct
_atom_sites_solution_secondary difmap
_audit_creation_method SHELXL-97
_cell_angle_alpha 67.27(3)
_cell_angle_beta 71.23(3)
_cell_angle_gamma 78.83(3)
_cell_formula_units_Z 2
_cell_length_a 14.082(3)
_cell_length_b 15.521(3)
_cell_length_c 16.805(3)
_cell_measurement_reflns_used 10265
_cell_measurement_temperature 153(2)
_cell_measurement_theta_max 24.25
_cell_measurement_theta_min 1.75
_cell_volume 3197.4(14)
_computing_cell_refinement 'CrystalClear (Rigaku Inc., 2008)'
_computing_data_collection 'CrystalClear (Rigaku Inc., 2008)'
_computing_data_reduction 'CrystalClear (Rigaku Inc., 2008)'
_computing_structure_refinement 'SHELXL-97 (Sheldrick, 1997)'
_computing_structure_solution 'SHELXS-97 (Sheldrick, 1990)'
_diffrn_ambient_temperature 153(2)
_diffrn_detector_area_resol_mean 28.5714
_diffrn_measured_fraction_theta_full 0.993
_diffrn_measured_fraction_theta_max 0.993
_diffrn_measurement_device
;
Saturn724+ (2x2 bin mode)
;
_diffrn_measurement_method dtprofit.ref
_diffrn_radiation_monochromator graphite
_diffrn_radiation_source 'fine-focus sealed tube'
_diffrn_radiation_type MoK\a
_diffrn_radiation_wavelength 0.71073
_diffrn_reflns_av_R_equivalents 0.0685
_diffrn_reflns_av_sigmaI/netI 0.0999
_diffrn_reflns_limit_h_max 16
_diffrn_reflns_limit_h_min -15
_diffrn_reflns_limit_k_max 17
_diffrn_reflns_limit_k_min -17
_diffrn_reflns_limit_l_max 19
_diffrn_reflns_limit_l_min -19
_diffrn_reflns_number 26198
_diffrn_reflns_theta_full 24.25
_diffrn_reflns_theta_max 24.25
_diffrn_reflns_theta_min 1.75
_exptl_absorpt_coefficient_mu 0.109
_exptl_absorpt_correction_T_max 1.0000
_exptl_absorpt_correction_T_min 0.7721
_exptl_absorpt_correction_type multi-scan
_exptl_crystal_colour Colorless
_exptl_crystal_density_diffrn 1.358
_exptl_crystal_density_method 'not measured'
_exptl_crystal_description Prism
_exptl_crystal_F_000 1392
_exptl_crystal_size_max 0.5700
_exptl_crystal_size_mid 0.1300
_exptl_crystal_size_min 0.0380
_platon_squeeze_details
;
;
_refine_diff_density_max 0.419
_refine_diff_density_min -0.309
_refine_diff_density_rms 0.067
_refine_ls_extinction_method none
_refine_ls_goodness_of_fit_ref 0.999
_refine_ls_hydrogen_treatment constr
_refine_ls_matrix_type full
_refine_ls_number_parameters 631
_refine_ls_number_reflns 10265
_refine_ls_number_restraints 0
_refine_ls_restrained_S_all 0.999
_refine_ls_R_factor_all 0.1222
_refine_ls_R_factor_gt 0.0905
_refine_ls_shift/su_max 0.000
_refine_ls_shift/su_mean 0.000
_refine_ls_structure_factor_coef Fsqd
_refine_ls_weighting_details 'calc w=1/[\s^2^(Fo^2^)+(0.0500P)^2^+5.4000P] where P=(Fo^2^+2Fc^2^)/3'
_refine_ls_weighting_scheme calc
_refine_ls_wR_factor_gt 0.2050
_refine_ls_wR_factor_ref 0.2188
_reflns_number_gt 5767
_reflns_number_total 10265
_reflns_threshold_expression >2sigma(I)
_cod_data_source_file ja5b07308_si_004.cif
_cod_data_source_block f
_cod_depositor_comments
;
The following automatic conversions were performed:

'_symmetry_cell_setting' value 'Triclinic' changed to 'triclinic'
according to
/usr/data/users/saulius/crontab/automatic-downloads/rss-feeds/ACS/lib/dictionaries/cif_core.dic
dictionary named 'cif_core.dic' version 2.4.2 from 2011-04-26.

'_exptl_absorpt_correction_type' value 'Multi-scan' changed to
'multi-scan' according to
/usr/data/users/saulius/crontab/automatic-downloads/rss-feeds/ACS/lib/dictionaries/cif_core.dic
dictionary named 'cif_core.dic' version 2.4.2 from 2011-04-26.

Automatic conversion script
Id: cif_fix_values 3271 2015-04-21 07:52:19Z andrius 

 Adding full bibliography for 4124549--4124553.cif.
;
_cod_original_cell_volume 3197.2(11)
_cod_original_sg_symbol_H-M P-1
_cod_database_code 4124552

loop_
_symmetry_equiv_pos_as_xyz
'x, y, z'
'-x, -y, -z'

loop_
_atom_site_label
_atom_site_type_symbol
_atom_site_fract_x
_atom_site_fract_y
_atom_site_fract_z
_atom_site_U_iso_or_equiv
_atom_site_adp_type
_atom_site_occupancy
_atom_site_symmetry_multiplicity
_atom_site_calc_flag
_atom_site_refinement_flags
O1 O 0.5629(2) 0.2564(2) 0.6933(2) 0.0543(8) Uani 1 1 d .
O1W O 0.6819(2) 0.3527(2) 0.7262(3) 0.0681(10) Uani 1 1 d .
O2 O 0.6158(2) 0.3334(3) 0.5447(2) 0.0615(9) Uani 1 1 d .
O2W O 0.1179(3) -0.0198(3) 0.6967(3) 0.0913(13) Uani 1 1 d .
O3 O 0.3580(2) 0.4682(2) 0.3741(2) 0.0639(10) Uani 1 1 d .
O4 O 0.2033(2) 0.4220(3) 0.4320(2) 0.0704(11) Uani 1 1 d .
O5 O 0.1332(2) 0.1457(2) 0.7165(3) 0.0801(12) Uani 1 1 d .
O6 O 0.2292(2) 0.1097(3) 0.8093(3) 0.0802(12) Uani 1 1 d .
O7 O 0.5968(3) 0.2671(3) 0.3245(3) 0.0848(12) Uani 1 1 d .
N1 N 0.6169(2) 0.5930(3) 0.2215(3) 0.0527(10) Uani 1 1 d .
N2 N 0.7295(2) 0.5515(2) 0.2955(2) 0.0436(9) Uani 1 1 d .
N3 N 0.8271(2) 0.4709(3) 0.3938(3) 0.0530(10) Uani 1 1 d .
N4 N 0.9154(2) 0.3792(3) 0.4961(3) 0.0469(9) Uani 1 1 d .
N5 N 0.8692(2) 0.2553(3) 0.6120(3) 0.0499(10) Uani 1 1 d .
N6 N 0.7642(3) -0.1458(3) 0.5385(3) 0.0502(10) Uani 1 1 d .
N7 N 0.6255(2) -0.1190(2) 0.5008(2) 0.0383(8) Uani 1 1 d .
N8 N 0.5945(2) -0.0089(2) 0.3698(2) 0.0413(8) Uani 1 1 d .
N9 N 0.5801(3) 0.1040(3) 0.2335(2) 0.0524(10) Uani 1 1 d .
N10 N 0.5928(3) 0.2289(3) 0.1134(3) 0.0615(11) Uani 1 1 d .
N11 N 0.7572(3) 0.3123(3) 0.2727(3) 0.0585(11) Uani 1 1 d .
C1 C 0.7069(3) 0.6064(3) 0.2168(3) 0.0553(12) Uani 1 1 d .
H1A H 0.7495 0.6470 0.1676 0.066 Uiso 1 1 calc R
C2 C 0.5741(3) 0.5287(4) 0.3057(3) 0.0562(13) Uani 1 1 d .
H2A H 0.5100 0.5079 0.3262 0.067 Uiso 1 1 calc R
C3 C 0.6469(3) 0.5018(3) 0.3531(3) 0.0466(11) Uani 1 1 d .
H3A H 0.6411 0.4594 0.4111 0.056 Uiso 1 1 calc R
C4 C 0.8219(3) 0.5444(3) 0.3156(3) 0.0429(10) Uani 1 1 d .
C5 C 0.8962(3) 0.6048(3) 0.2652(3) 0.0515(12) Uani 1 1 d .
H5A H 0.8887 0.6543 0.2137 0.062 Uiso 1 1 calc R
C6 C 0.9825(3) 0.5905(4) 0.2928(4) 0.0678(16) Uani 1 1 d .
H6A H 1.0341 0.6301 0.2589 0.081 Uiso 1 1 calc R
C7 C 0.9926(3) 0.5166(3) 0.3716(3) 0.0511(12) Uani 1 1 d .
H7A H 1.0497 0.5056 0.3915 0.061 Uiso 1 1 calc R
C8 C 0.9114(3) 0.4604(4) 0.4183(3) 0.0529(12) Uani 1 1 d .
C9 C 0.8389(3) 0.3267(3) 0.5485(3) 0.0470(11) Uani 1 1 d .
H9A H 0.7743 0.3384 0.5415 0.056 Uiso 1 1 calc R
C10 C 1.0007(3) 0.3401(3) 0.5254(3) 0.0485(11) Uani 1 1 d .
H10A H 1.0644 0.3623 0.5009 0.058 Uiso 1 1 calc R
C11 C 0.9709(3) 0.2622(4) 0.5978(4) 0.0617(15) Uani 1 1 d .
H11A H 1.0117 0.2204 0.6322 0.074 Uiso 1 1 calc R
C12 C 0.8098(3) 0.1738(3) 0.6739(3) 0.0500(11) Uani 1 1 d .
H12A H 0.7387 0.1940 0.6829 0.060 Uiso 1 1 calc R
H12B H 0.8241 0.1521 0.7316 0.060 Uiso 1 1 calc R
C13 C 0.8327(3) 0.0933(3) 0.6390(3) 0.0473(11) Uani 1 1 d .
C14 C 0.8126(3) 0.0032(4) 0.6992(3) 0.0546(12) Uani 1 1 d .
H14A H 0.7902 -0.0081 0.7606 0.066 Uiso 1 1 calc R
C15 C 0.8260(4) -0.0697(4) 0.6672(4) 0.0627(14) Uani 1 1 d .
H15A H 0.8136 -0.1302 0.7074 0.075 Uiso 1 1 calc R
C16 C 0.8584(3) -0.0531(4) 0.5740(4) 0.0558(13) Uani 1 1 d .
C17 C 0.8790(3) 0.0365(3) 0.5135(3) 0.0464(11) Uani 1 1 d .
H17A H 0.8994 0.0474 0.4522 0.056 Uiso 1 1 calc R
C18 C 0.8688(3) 0.1115(3) 0.5448(3) 0.0488(11) Uani 1 1 d .
H18A H 0.8854 0.1712 0.5049 0.059 Uiso 1 1 calc R
C19 C 0.8662(3) -0.1321(4) 0.5382(4) 0.0655(15) Uani 1 1 d .
H19A H 0.9103 -0.1162 0.4776 0.079 Uiso 1 1 calc R
H19B H 0.8945 -0.1897 0.5756 0.079 Uiso 1 1 calc R
C20 C 0.7201(3) -0.0913(3) 0.4744(3) 0.0400(10) Uani 1 1 d .
H20A H 0.7486 -0.0438 0.4221 0.048 Uiso 1 1 calc R
C21 C 0.6963(4) -0.2110(3) 0.6092(4) 0.0577(13) Uani 1 1 d .
H21A H 0.7093 -0.2558 0.6612 0.069 Uiso 1 1 calc R
C22 C 0.6091(3) -0.1945(3) 0.5851(3) 0.0495(11) Uani 1 1 d .
H22A H 0.5509 -0.2258 0.6169 0.059 Uiso 1 1 calc R
C23 C 0.5574(3) -0.0798(3) 0.4457(3) 0.0389(10) Uani 1 1 d .
C24 C 0.4634(3) -0.1110(3) 0.4702(3) 0.0483(11) Uani 1 1 d .
H24A H 0.4402 -0.1580 0.5249 0.058 Uiso 1 1 calc R
C25 C 0.4047(3) -0.0705(3) 0.4112(3) 0.0518(12) Uani 1 1 d .
H25A H 0.3409 -0.0901 0.4259 0.062 Uiso 1 1 calc R
C26 C 0.4416(3) 0.0007(3) 0.3285(3) 0.0471(11) Uani 1 1 d .
H26A H 0.4046 0.0282 0.2867 0.057 Uiso 1 1 calc R
C27 C 0.5369(3) 0.0273(3) 0.3132(3) 0.0466(11) Uani 1 1 d .
C28 C 0.5295(4) 0.1723(3) 0.1787(3) 0.0552(12) Uani 1 1 d .
H28A H 0.4604 0.1776 0.1866 0.066 Uiso 1 1 calc R
C29 C 0.6808(4) 0.1197(4) 0.1998(3) 0.0646(14) Uani 1 1 d .
H29A H 0.7330 0.0853 0.2241 0.077 Uiso 1 1 calc R
C30 C 0.6878(4) 0.1971(4) 0.1223(4) 0.0783(18) Uani 1 1 d .
H30A H 0.7469 0.2232 0.0830 0.094 Uiso 1 1 calc R
C31 C 0.5624(5) 0.3128(3) 0.0431(3) 0.0691(15) Uani 1 1 d .
H31A H 0.4955 0.3080 0.0412 0.083 Uiso 1 1 calc R
H31B H 0.6088 0.3178 -0.0152 0.083 Uiso 1 1 calc R
C32 C 0.5632(4) 0.4015(4) 0.0661(3) 0.0604(14) Uani 1 1 d .
C33 C 0.4823(4) 0.4213(4) 0.1328(3) 0.0581(13) Uani 1 1 d .
H33A H 0.4282 0.3841 0.1604 0.070 Uiso 1 1 calc R
C34 C 0.4829(3) 0.4963(3) 0.1574(3) 0.0531(12) Uani 1 1 d .
H34A H 0.4292 0.5091 0.2019 0.064 Uiso 1 1 calc R
C35 C 0.5637(3) 0.5535(3) 0.1158(3) 0.0509(12) Uani 1 1 d .
C36 C 0.6414(4) 0.5319(4) 0.0471(3) 0.0628(14) Uani 1 1 d .
H36A H 0.6942 0.5706 0.0169 0.075 Uiso 1 1 calc R
C37 C 0.6433(4) 0.4587(4) 0.0231(3) 0.0593(13) Uani 1 1 d .
H37A H 0.6971 0.4461 -0.0215 0.071 Uiso 1 1 calc R
C38 C 0.5696(3) 0.6314(3) 0.1449(3) 0.0542(12) Uani 1 1 d .
H38A H 0.5027 0.6601 0.1636 0.065 Uiso 1 1 calc R
H38B H 0.6096 0.6790 0.0952 0.065 Uiso 1 1 calc R
C39 C 0.5497(3) 0.2933(3) 0.6143(3) 0.0441(11) Uani 1 1 d .
C40 C 0.4440(3) 0.2910(3) 0.6068(3) 0.0444(11) Uani 1 1 d .
C41 C 0.4173(3) 0.3508(3) 0.5272(3) 0.0426(10) Uani 1 1 d .
H41A H 0.4642 0.3897 0.4811 0.051 Uiso 1 1 calc R
C42 C 0.3220(3) 0.3528(3) 0.5163(3) 0.0396(10) Uani 1 1 d .
C43 C 0.2573(3) 0.2869(3) 0.5850(3) 0.0443(11) Uani 1 1 d .
H43A H 0.1954 0.2839 0.5778 0.053 Uiso 1 1 calc R
C44 C 0.2817(3) 0.2248(3) 0.6647(3) 0.0516(12) Uani 1 1 d .
C45 C 0.3783(3) 0.2299(3) 0.6744(3) 0.0488(11) Uani 1 1 d .
H45A H 0.3960 0.1917 0.7266 0.059 Uiso 1 1 calc R
C46 C 0.2911(3) 0.4195(3) 0.4375(3) 0.0489(11) Uani 1 1 d .
C47 C 0.2115(3) 0.1547(4) 0.7338(4) 0.0626(14) Uani 1 1 d .
C48 C 0.6654(4) 0.3141(4) 0.2654(3) 0.0636(14) Uani 1 1 d .
H48A H 0.6515 0.3536 0.2119 0.076 Uiso 1 1 calc R
C49 C 0.7775(5) 0.2513(5) 0.3591(4) 0.107(2) Uani 1 1 d .
H49A H 0.7171 0.2234 0.4003 0.160 Uiso 1 1 calc R
H49B H 0.7996 0.2880 0.3835 0.160 Uiso 1 1 calc R
H49C H 0.8289 0.2029 0.3496 0.160 Uiso 1 1 calc R
C50 C 0.8393(4) 0.3634(4) 0.1978(4) 0.0824(18) Uani 1 1 d .
H50A H 0.8142 0.3996 0.1468 0.124 Uiso 1 1 calc R
H50B H 0.8931 0.3193 0.1821 0.124 Uiso 1 1 calc R
H50C H 0.8638 0.4045 0.2159 0.124 Uiso 1 1 calc R

loop_
_atom_site_aniso_label
_atom_site_aniso_U_11
_atom_site_aniso_U_22
_atom_site_aniso_U_33
_atom_site_aniso_U_23
_atom_site_aniso_U_13
_atom_site_aniso_U_12
O1 0.0388(17) 0.071(2) 0.0535(19) -0.0084(17) -0.0237(15) -0.0134(15)
O1W 0.0429(18) 0.078(2) 0.104(3) -0.045(2) -0.0361(19) 0.0051(17)
O2 0.0272(16) 0.102(3) 0.054(2) -0.0187(19) -0.0140(15) -0.0143(17)
O2W 0.083(3) 0.123(4) 0.085(3) -0.056(3) -0.010(2) -0.024(2)
O3 0.0326(17) 0.088(3) 0.067(2) -0.013(2) -0.0182(16) -0.0192(17)
O4 0.0352(17) 0.101(3) 0.067(2) -0.005(2) -0.0222(16) -0.0241(18)
O5 0.056(2) 0.068(2) 0.116(3) -0.005(2) -0.047(2) -0.0202(18)
O6 0.055(2) 0.090(3) 0.078(3) 0.010(2) -0.033(2) -0.0233(19)
O7 0.077(3) 0.078(3) 0.072(3) 0.001(2) -0.005(2) -0.027(2)
N1 0.0236(18) 0.054(2) 0.071(3) -0.011(2) -0.0108(18) -0.0100(17)
N2 0.0303(18) 0.050(2) 0.059(2) -0.0265(19) -0.0122(17) -0.0052(16)
N3 0.0248(18) 0.064(3) 0.089(3) -0.048(2) -0.0178(19) 0.0020(17)
N4 0.0332(19) 0.055(2) 0.069(3) -0.033(2) -0.0223(19) -0.0025(17)
N5 0.0323(19) 0.074(3) 0.059(2) -0.035(2) -0.0189(18) -0.0037(18)
N6 0.041(2) 0.057(2) 0.066(3) -0.031(2) -0.028(2) 0.0086(18)
N7 0.0376(19) 0.041(2) 0.0370(19) -0.0095(16) -0.0158(16) -0.0044(15)
N8 0.0352(18) 0.0355(19) 0.054(2) -0.0075(17) -0.0245(17) -0.0021(15)
N9 0.043(2) 0.053(2) 0.050(2) -0.0035(19) -0.0205(19) 0.0030(18)
N10 0.073(3) 0.049(2) 0.045(2) -0.006(2) -0.014(2) 0.008(2)
N11 0.065(3) 0.050(2) 0.045(2) 0.0001(19) -0.022(2) 0.004(2)
C1 0.049(3) 0.034(2) 0.073(3) -0.009(2) -0.020(3) 0.003(2)
C2 0.033(2) 0.073(3) 0.068(3) -0.024(3) -0.019(2) -0.008(2)
C3 0.029(2) 0.054(3) 0.056(3) -0.016(2) -0.008(2) -0.012(2)
C4 0.031(2) 0.042(2) 0.059(3) -0.022(2) -0.013(2) -0.0022(19)
C5 0.041(2) 0.043(3) 0.064(3) -0.011(2) -0.015(2) -0.003(2)
C6 0.024(2) 0.072(4) 0.128(5) -0.062(4) -0.013(3) -0.006(2)
C7 0.036(2) 0.046(3) 0.083(4) -0.032(3) -0.019(2) -0.005(2)
C8 0.034(2) 0.067(3) 0.071(3) -0.041(3) -0.011(2) -0.003(2)
C9 0.026(2) 0.070(3) 0.054(3) -0.031(3) -0.008(2) -0.007(2)
C10 0.040(2) 0.053(3) 0.060(3) -0.022(3) -0.018(2) -0.009(2)
C11 0.031(2) 0.094(4) 0.094(4) -0.061(4) -0.027(3) -0.004(3)
C12 0.032(2) 0.066(3) 0.059(3) -0.029(3) -0.007(2) -0.014(2)
C13 0.025(2) 0.058(3) 0.069(3) -0.029(3) -0.018(2) -0.003(2)
C14 0.046(3) 0.069(3) 0.050(3) -0.017(3) -0.014(2) -0.011(2)
C15 0.057(3) 0.062(3) 0.075(4) -0.014(3) -0.036(3) -0.009(3)
C16 0.029(2) 0.072(3) 0.091(4) -0.045(3) -0.034(3) 0.004(2)
C17 0.030(2) 0.061(3) 0.057(3) -0.028(3) -0.016(2) -0.002(2)
C18 0.033(2) 0.064(3) 0.054(3) -0.022(2) -0.019(2) -0.001(2)
C19 0.040(3) 0.076(4) 0.111(4) -0.056(3) -0.041(3) 0.011(2)
C20 0.038(2) 0.038(2) 0.044(2) -0.011(2) -0.016(2) -0.0008(19)
C21 0.054(3) 0.058(3) 0.071(3) -0.028(3) -0.034(3) 0.013(2)
C22 0.049(3) 0.055(3) 0.048(3) -0.020(2) -0.010(2) -0.012(2)
C23 0.032(2) 0.045(2) 0.043(2) -0.018(2) -0.0141(19) 0.0014(19)
C24 0.039(2) 0.044(3) 0.062(3) -0.017(2) -0.012(2) -0.009(2)
C25 0.039(2) 0.057(3) 0.069(3) -0.022(3) -0.025(2) -0.008(2)
C26 0.041(2) 0.053(3) 0.052(3) -0.018(2) -0.018(2) -0.004(2)
C27 0.034(2) 0.047(3) 0.051(3) -0.015(2) -0.005(2) -0.002(2)
C28 0.057(3) 0.051(3) 0.052(3) -0.007(2) -0.025(3) 0.004(2)
C29 0.050(3) 0.060(3) 0.066(3) -0.002(3) -0.015(3) -0.005(2)
C30 0.065(4) 0.055(3) 0.068(4) 0.010(3) 0.003(3) -0.004(3)
C31 0.107(4) 0.040(3) 0.042(3) -0.002(2) -0.022(3) 0.011(3)
C32 0.067(3) 0.060(3) 0.035(3) -0.002(2) -0.017(2) 0.010(3)
C33 0.050(3) 0.065(3) 0.055(3) -0.010(3) -0.015(2) -0.014(2)
C34 0.050(3) 0.057(3) 0.045(3) -0.011(2) -0.013(2) -0.002(2)
C35 0.033(2) 0.065(3) 0.040(2) -0.007(2) -0.010(2) 0.008(2)
C36 0.048(3) 0.074(4) 0.038(3) 0.009(3) -0.009(2) -0.006(3)
C37 0.063(3) 0.060(3) 0.039(3) -0.011(3) -0.010(2) 0.009(3)
C38 0.043(3) 0.056(3) 0.056(3) -0.009(2) -0.023(2) 0.007(2)
C39 0.033(2) 0.049(3) 0.066(3) -0.028(2) -0.027(2) 0.002(2)
C40 0.036(2) 0.051(3) 0.049(3) -0.014(2) -0.012(2) -0.016(2)
C41 0.027(2) 0.068(3) 0.041(2) -0.020(2) -0.0153(18) -0.009(2)
C42 0.029(2) 0.044(2) 0.055(3) -0.023(2) -0.016(2) -0.0024(18)
C43 0.034(2) 0.059(3) 0.050(3) -0.019(2) -0.022(2) -0.006(2)
C44 0.042(2) 0.040(3) 0.083(4) -0.021(2) -0.031(3) -0.003(2)
C45 0.034(2) 0.045(3) 0.062(3) -0.007(2) -0.021(2) -0.002(2)
C46 0.032(2) 0.059(3) 0.064(3) -0.025(3) -0.023(2) 0.003(2)
C47 0.042(3) 0.059(3) 0.073(4) -0.005(3) -0.016(3) -0.009(2)
C48 0.065(3) 0.055(3) 0.050(3) -0.005(3) -0.010(3) 0.004(3)
C49 0.125(6) 0.091(5) 0.102(5) -0.005(4) -0.055(5) -0.022(4)
C50 0.067(4) 0.075(4) 0.085(4) -0.006(3) -0.020(3) -0.009(3)

loop_
_atom_type_symbol
_atom_type_description
_atom_type_scat_dispersion_real
_atom_type_scat_dispersion_imag
_atom_type_scat_source
C C 0.0033 0.0016 'International Tables Vol C Tables 4.2.6.8 and 6.1.1.4'
H H 0.0000 0.0000 'International Tables Vol C Tables 4.2.6.8 and 6.1.1.4'
N N 0.0061 0.0033 'International Tables Vol C Tables 4.2.6.8 and 6.1.1.4'
O O 0.0106 0.0060 'International Tables Vol C Tables 4.2.6.8 and 6.1.1.4'

loop_
_geom_angle_atom_site_label_1
_geom_angle_atom_site_label_2
_geom_angle_atom_site_label_3
_geom_angle
C1 N1 C2 109.8(4)
C1 N1 C38 125.4(4)
C2 N1 C38 124.4(3)
C1 N2 C3 108.5(3)
C1 N2 C4 126.4(4)
C3 N2 C4 125.1(4)
C8 N3 C4 115.5(4)
C9 N4 C10 109.6(4)
C9 N4 C8 125.1(4)
C10 N4 C8 125.2(4)
C9 N5 C11 107.2(4)
C9 N5 C12 124.7(3)
C11 N5 C12 127.0(4)
C20 N6 C21 110.6(3)
C20 N6 C19 122.9(4)
C21 N6 C19 126.2(4)
C20 N7 C22 110.6(3)
C20 N7 C23 122.5(3)
C22 N7 C23 126.8(3)
C27 N8 C23 115.8(3)
C28 N9 C29 108.1(4)
C28 N9 C27 126.6(4)
C29 N9 C27 125.3(4)
C28 N10 C30 108.5(4)
C28 N10 C31 123.6(4)
C30 N10 C31 127.9(4)
C48 N11 C49 116.9(5)
C48 N11 C50 123.3(4)
C49 N11 C50 119.7(5)
N1 C1 N2 109.4(4)
N1 C1 H1A 125.3
N2 C1 H1A 125.3
N1 C2 C3 106.4(4)
N1 C2 H2A 126.8
C3 C2 H2A 126.8
N2 C3 C2 105.8(4)
N2 C3 H3A 127.1
C2 C3 H3A 127.1
C5 C4 N3 123.7(4)
C5 C4 N2 124.5(4)
N3 C4 N2 111.8(3)
C4 C5 C6 118.7(5)
C4 C5 H5A 120.7
C6 C5 H5A 120.7
C5 C6 C7 120.4(5)
C5 C6 H6A 119.8
C7 C6 H6A 119.8
C8 C7 C6 116.0(4)
C8 C7 H7A 122.0
C6 C7 H7A 122.0
N3 C8 C7 125.7(5)
N3 C8 N4 112.8(4)
C7 C8 N4 121.3(4)
N5 C9 N4 109.5(4)
N5 C9 H9A 125.3
N4 C9 H9A 125.3
C11 C10 N4 104.9(4)
C11 C10 H10A 127.5
N4 C10 H10A 127.5
C10 C11 N5 108.8(4)
C10 C11 H11A 125.6
N5 C11 H11A 125.6
N5 C12 C13 112.8(4)
N5 C12 H12A 109.0
C13 C12 H12A 109.0
N5 C12 H12B 109.0
C13 C12 H12B 109.0
H12A C12 H12B 107.8
C14 C13 C18 120.8(4)
C14 C13 C12 119.3(4)
C18 C13 C12 119.8(4)
C15 C14 C13 119.6(5)
C15 C14 H14A 120.2
C13 C14 H14A 120.2
C14 C15 C16 120.7(5)
C14 C15 H15A 119.6
C16 C15 H15A 119.6
C17 C16 C15 120.1(5)
C17 C16 C19 119.1(5)
C15 C16 C19 120.8(5)
C16 C17 C18 120.2(4)
C16 C17 H17A 119.9
C18 C17 H17A 119.9
C17 C18 C13 118.5(4)
C17 C18 H18A 120.7
C13 C18 H18A 120.7
N6 C19 C16 109.5(3)
N6 C19 H19A 109.8
C16 C19 H19A 109.8
N6 C19 H19B 109.8
C16 C19 H19B 109.8
H19A C19 H19B 108.2
N6 C20 N7 106.5(4)
N6 C20 H20A 126.8
N7 C20 H20A 126.8
C22 C21 N6 106.5(4)
C22 C21 H21A 126.7
N6 C21 H21A 126.7
C21 C22 N7 105.8(4)
C21 C22 H22A 127.1
N7 C22 H22A 127.1
N8 C23 C24 124.5(4)
N8 C23 N7 112.8(3)
C24 C23 N7 122.6(4)
C23 C24 C25 118.1(4)
C23 C24 H24A 120.9
C25 C24 H24A 120.9
C24 C25 C26 119.9(4)
C24 C25 H25A 120.0
C26 C25 H25A 120.0
C27 C26 C25 116.1(4)
C27 C26 H26A 122.0
C25 C26 H26A 122.0
N8 C27 C26 125.4(4)
N8 C27 N9 113.2(4)
C26 C27 N9 121.2(4)
N10 C28 N9 109.5(4)
N10 C28 H28A 125.2
N9 C28 H28A 125.2
N9 C29 C30 105.4(4)
N9 C29 H29A 127.3
C30 C29 H29A 127.3
N10 C30 C29 108.3(5)
N10 C30 H30A 125.8
C29 C30 H30A 125.8
N10 C31 C32 108.2(4)
N10 C31 H31A 110.1
C32 C31 H31A 110.1
N10 C31 H31B 110.1
C32 C31 H31B 110.1
H31A C31 H31B 108.4
C37 C32 C33 120.1(5)
C37 C32 C31 121.5(5)
C33 C32 C31 118.4(5)
C34 C33 C32 119.8(5)
C34 C33 H33A 120.1
C32 C33 H33A 120.1
C33 C34 C35 120.7(5)
C33 C34 H34A 119.6
C35 C34 H34A 119.6
C34 C35 C36 116.9(5)
C34 C35 C38 122.0(4)
C36 C35 C38 121.1(4)
C37 C36 C35 123.5(5)
C37 C36 H36A 118.3
C35 C36 H36A 118.3
C36 C37 C32 119.0(5)
C36 C37 H37A 120.5
C32 C37 H37A 120.5
C35 C38 N1 109.2(4)
C35 C38 H38A 109.8
N1 C38 H38A 109.8
C35 C38 H38B 109.8
N1 C38 H38B 109.8
H38A C38 H38B 108.3
O2 C39 O1 124.3(3)
O2 C39 C40 119.0(4)
O1 C39 C40 116.7(4)
C45 C40 C41 120.5(4)
C45 C40 C39 120.6(4)
C41 C40 C39 118.9(4)
C42 C41 C40 121.8(4)
C42 C41 H41A 119.1
C40 C41 H41A 119.1
C41 C42 C43 116.5(4)
C41 C42 C46 122.1(4)
C43 C42 C46 121.4(3)
C42 C43 C44 123.3(4)
C42 C43 H43A 118.3
C44 C43 H43A 118.3
C43 C44 C45 117.5(4)
C43 C44 C47 120.9(4)
C45 C44 C47 121.5(4)
C40 C45 C44 120.1(4)
C40 C45 H45A 119.9
C44 C45 H45A 119.9
O4 C46 O3 122.6(4)
O4 C46 C42 120.3(4)
O3 C46 C42 117.0(3)
O6 C47 O5 122.5(5)
O6 C47 C44 118.9(4)
O5 C47 C44 118.6(5)
O7 C48 N11 125.2(5)
O7 C48 H48A 117.4
N11 C48 H48A 117.4
N11 C49 H49A 109.5
N11 C49 H49B 109.5
H49A C49 H49B 109.5
N11 C49 H49C 109.5
H49A C49 H49C 109.5
H49B C49 H49C 109.5
N11 C50 H50A 109.5
N11 C50 H50B 109.5
H50A C50 H50B 109.5
N11 C50 H50C 109.5
H50A C50 H50C 109.5
H50B C50 H50C 109.5

loop_
_geom_bond_atom_site_label_1
_geom_bond_atom_site_label_2
_geom_bond_distance
O1 C39 1.286(5)
O2 C39 1.258(5)
O3 C46 1.265(5)
O4 C46 1.261(5)
O5 C47 1.272(5)
O6 C47 1.270(6)
O7 C48 1.244(6)
N1 C1 1.296(5)
N1 C2 1.398(6)
N1 C38 1.504(5)
N2 C1 1.367(5)
N2 C3 1.390(5)
N2 C4 1.422(5)
N3 C8 1.339(5)
N3 C4 1.381(6)
N4 C9 1.332(5)
N4 C10 1.386(5)
N4 C8 1.430(6)
N5 C9 1.320(6)
N5 C11 1.393(5)
N5 C12 1.487(6)
N6 C20 1.335(5)
N6 C21 1.437(6)
N6 C19 1.491(5)
N7 C20 1.361(5)
N7 C22 1.430(5)
N7 C23 1.435(5)
N8 C27 1.336(5)
N8 C23 1.349(5)
N9 C28 1.361(5)
N9 C29 1.379(6)
N9 C27 1.451(5)
N10 C28 1.304(6)
N10 C30 1.368(6)
N10 C31 1.482(5)
N11 C48 1.331(6)
N11 C49 1.478(7)
N11 C50 1.483(6)
C1 H1A 0.9300
C2 C3 1.400(6)
C2 H2A 0.9300
C3 H3A 0.9300
C4 C5 1.373(6)
C5 C6 1.385(6)
C5 H5A 0.9300
C6 C7 1.405(7)
C6 H6A 0.9300
C7 C8 1.402(6)
C7 H7A 0.9300
C9 H9A 0.9300
C10 C11 1.360(7)
C10 H10A 0.9300
C11 H11A 0.9300
C12 C13 1.515(6)
C12 H12A 0.9700
C12 H12B 0.9700
C13 C14 1.391(6)
C13 C18 1.427(6)
C14 C15 1.390(7)
C14 H14A 0.9300
C15 C16 1.414(7)
C15 H15A 0.9300
C16 C17 1.387(7)
C16 C19 1.534(6)
C17 C18 1.419(6)
C17 H17A 0.9300
C18 H18A 0.9300
C19 H19A 0.9700
C19 H19B 0.9700
C20 H20A 0.9300
C21 C22 1.362(6)
C21 H21A 0.9300
C22 H22A 0.9300
C23 C24 1.378(5)
C24 C25 1.380(6)
C24 H24A 0.9300
C25 C26 1.412(6)
C25 H25A 0.9300
C26 C27 1.396(6)
C26 H26A 0.9300
C28 H28A 0.9300
C29 C30 1.379(7)
C29 H29A 0.9300
C30 H30A 0.9300
C31 C32 1.570(7)
C31 H31A 0.9700
C31 H31B 0.9700
C32 C37 1.397(7)
C32 C33 1.399(7)
C33 C34 1.379(7)
C33 H33A 0.9300
C34 C35 1.404(6)
C34 H34A 0.9300
C35 C36 1.410(6)
C35 C38 1.494(7)
C36 C37 1.338(7)
C36 H36A 0.9300
C37 H37A 0.9300
C38 H38A 0.9700
C38 H38B 0.9700
C39 C40 1.541(5)
C40 C45 1.370(6)
C40 C41 1.422(6)
C41 C42 1.404(5)
C41 H41A 0.9300
C42 C43 1.408(6)
C42 C46 1.467(6)
C43 C44 1.418(6)
C43 H43A 0.9300
C44 C45 1.441(5)
C44 C47 1.487(6)
C45 H45A 0.9300
C48 H48A 0.9300
C49 H49A 0.9600
C49 H49B 0.9600
C49 H49C 0.9600
C50 H50A 0.9600
C50 H50B 0.9600
C50 H50C 0.9600

loop_
_geom_torsion_atom_site_label_1
_geom_torsion_atom_site_label_2
_geom_torsion_atom_site_label_3
_geom_torsion_atom_site_label_4
_geom_torsion
C2 N1 C1 N2 1.1(5)
C38 N1 C1 N2 -172.1(4)
C3 N2 C1 N1 -0.9(5)
C4 N2 C1 N1 178.2(4)
C1 N1 C2 C3 -0.9(5)
C38 N1 C2 C3 172.4(4)
C1 N2 C3 C2 0.3(5)
C4 N2 C3 C2 -178.8(4)
N1 C2 C3 N2 0.4(5)
C8 N3 C4 C5 -0.9(6)
C8 N3 C4 N2 -179.0(4)
C1 N2 C4 C5 12.9(7)
C3 N2 C4 C5 -168.2(4)
C1 N2 C4 N3 -169.0(4)
C3 N2 C4 N3 9.8(6)
N3 C4 C5 C6 1.6(7)
N2 C4 C5 C6 179.4(4)
C4 C5 C6 C7 -1.1(7)
C5 C6 C7 C8 0.1(7)
C4 N3 C8 C7 -0.2(6)
C4 N3 C8 N4 -175.7(4)
C6 C7 C8 N3 0.6(7)
C6 C7 C8 N4 175.7(4)
C9 N4 C8 N3 -10.2(6)
C10 N4 C8 N3 165.8(4)
C9 N4 C8 C7 174.1(4)
C10 N4 C8 C7 -9.9(7)
C11 N5 C9 N4 -1.2(5)
C12 N5 C9 N4 -169.8(4)
C10 N4 C9 N5 0.9(5)
C8 N4 C9 N5 177.4(4)
C9 N4 C10 C11 -0.2(5)
C8 N4 C10 C11 -176.8(4)
N4 C10 C11 N5 -0.5(5)
C9 N5 C11 C10 1.0(5)
C12 N5 C11 C10 169.3(4)
C9 N5 C12 C13 91.9(5)
C11 N5 C12 C13 -74.5(5)
N5 C12 C13 C14 157.6(4)
N5 C12 C13 C18 -26.2(5)
C18 C13 C14 C15 -1.1(6)
C12 C13 C14 C15 175.1(4)
C13 C14 C15 C16 -1.0(7)
C14 C15 C16 C17 1.2(6)
C14 C15 C16 C19 -175.6(4)
C15 C16 C17 C18 0.8(6)
C19 C16 C17 C18 177.7(3)
C16 C17 C18 C13 -2.9(6)
C14 C13 C18 C17 3.1(6)
C12 C13 C18 C17 -173.1(3)
C20 N6 C19 C16 80.5(6)
C21 N6 C19 C16 -93.2(5)
C17 C16 C19 N6 -97.5(5)
C15 C16 C19 N6 79.3(5)
C21 N6 C20 N7 -0.2(5)
C19 N6 C20 N7 -174.7(4)
C22 N7 C20 N6 -0.2(5)
C23 N7 C20 N6 -176.0(3)
C20 N6 C21 C22 0.5(5)
C19 N6 C21 C22 174.9(4)
N6 C21 C22 N7 -0.6(5)
C20 N7 C22 C21 0.5(5)
C23 N7 C22 C21 176.1(4)
C27 N8 C23 C24 -5.1(6)
C27 N8 C23 N7 176.5(3)
C20 N7 C23 N8 -5.0(5)
C22 N7 C23 N8 180.0(4)
C20 N7 C23 C24 176.6(4)
C22 N7 C23 C24 1.6(6)
N8 C23 C24 C25 3.6(7)
N7 C23 C24 C25 -178.2(4)
C23 C24 C25 C26 0.0(7)
C24 C25 C26 C27 -1.6(7)
C23 N8 C27 C26 3.3(6)
C23 N8 C27 N9 179.2(4)
C25 C26 C27 N8 0.0(7)
C25 C26 C27 N9 -175.7(4)
C28 N9 C27 N8 -158.2(4)
C29 N9 C27 N8 22.4(6)
C28 N9 C27 C26 18.0(7)
C29 N9 C27 C26 -161.4(5)
C30 N10 C28 N9 1.9(6)
C31 N10 C28 N9 -178.1(4)
C29 N9 C28 N10 0.0(6)
C27 N9 C28 N10 -179.5(4)
C28 N9 C29 C30 -1.9(6)
C27 N9 C29 C30 177.6(5)
C28 N10 C30 C29 -3.1(7)
C31 N10 C30 C29 176.9(5)
N9 C29 C30 N10 3.0(6)
C28 N10 C31 C32 102.0(6)
C30 N10 C31 C32 -78.0(6)
N10 C31 C32 C37 100.3(5)
N10 C31 C32 C33 -78.2(6)
C37 C32 C33 C34 -1.4(7)
C31 C32 C33 C34 177.1(4)
C32 C33 C34 C35 0.4(7)
C33 C34 C35 C36 1.6(6)
C33 C34 C35 C38 -176.1(4)
C34 C35 C36 C37 -2.8(7)
C38 C35 C36 C37 174.9(4)
C35 C36 C37 C32 1.8(7)
C33 C32 C37 C36 0.4(7)
C31 C32 C37 C36 -178.1(4)
C34 C35 C38 N1 85.6(5)
C36 C35 C38 N1 -92.1(5)
C1 N1 C38 C35 107.6(5)
C2 N1 C38 C35 -64.7(6)
O2 C39 C40 C45 163.9(4)
O1 C39 C40 C45 -18.6(6)
O2 C39 C40 C41 -13.7(6)
O1 C39 C40 C41 163.8(4)
C45 C40 C41 C42 2.9(7)
C39 C40 C41 C42 -179.5(4)
C40 C41 C42 C43 -5.3(6)
C40 C41 C42 C46 175.0(4)
C41 C42 C43 C44 4.0(6)
C46 C42 C43 C44 -176.2(4)
C42 C43 C44 C45 -0.5(7)
C42 C43 C44 C47 -178.2(4)
C41 C40 C45 C44 0.9(7)
C39 C40 C45 C44 -176.6(4)
C43 C44 C45 C40 -2.1(7)
C47 C44 C45 C40 175.6(5)
C41 C42 C46 O4 -176.8(4)
C43 C42 C46 O4 3.5(7)
C41 C42 C46 O3 8.2(6)
C43 C42 C46 O3 -171.5(4)
C43 C44 C47 O6 -170.1(5)
C45 C44 C47 O6 12.3(8)
C43 C44 C47 O5 6.2(7)
C45 C44 C47 O5 -171.4(5)
C49 N11 C48 O7 -1.8(8)
C50 N11 C48 O7 174.7(5)

loop_
_platon_squeeze_void_nr
_platon_squeeze_void_average_x
_platon_squeeze_void_average_y
_platon_squeeze_void_average_z
_platon_squeeze_void_volume
_platon_squeeze_void_count_electrons
_platon_squeeze_void_content
1 -0.022 0.397 0.500 1060 403 ' '
